data_4511289
loop_
_publ_author_name
'Iwata, Kentaro'
'Kojima, Takashi'
'Ikeda, Yukihiro'

_publ_section_title
;
 Solid Form Selection of Highly Solvating TAK-441 Exhibiting
 Solvate-Trapping Polymorphism
;
_journal_issue 7
_journal_name_full 'Crystal Growth &amp; Design'
_journal_page_first 3335
_journal_paper_doi 10.1021/cg500240j
_journal_volume 14
_journal_year 2014
_chemical_formula_moiety 'C30 H37 F3 N4 O7'
_chemical_formula_sum 'C30 H37 F3 N4 O7'
_chemical_formula_weight 622.64
_space_group_IT_number 14
_symmetry_cell_setting monoclinic
_symmetry_Int_Tables_number 14
_symmetry_space_group_name_Hall '-P 2yn'
_symmetry_space_group_name_H-M 'P 1 21/n 1'
_atom_sites_solution_hydrogens geom
_atom_sites_solution_primary direct
_atom_sites_solution_secondary difmap
_cell_angle_alpha 90.0000
_cell_angle_beta 97.2600(11)
_cell_angle_gamma 90.0000
_cell_formula_units_Z 4
_cell_length_a 13.1698(3)
_cell_length_b 12.1820(3)
_cell_length_c 18.9898(5)
_cell_measurement_reflns_used 23730
_cell_measurement_temperature 100
_cell_measurement_theta_max 68.28
_cell_measurement_theta_min 3.38
_cell_volume 3022.19(13)
_computing_cell_refinement 'RAPID AUTO'
_computing_data_collection 'RAPID AUTO (Rigaku, ????)'
_computing_data_reduction 'RAPID AUTO'
_computing_molecular_graphics 'CrystalStructure 4.0'
_computing_publication_material 'CrystalStructure 4.0 (Rigaku, 2010)'
_computing_structure_refinement 'SHELXL97 (Sheldrick, 2008)'
_computing_structure_solution 'SHELXS97 (Sheldrick, 2008)'
_diffrn_ambient_temperature 100
_diffrn_detector_area_resol_mean 10.000
_diffrn_measured_fraction_theta_full 0.998
_diffrn_measured_fraction_theta_max 0.998
_diffrn_measurement_device_type 'Rigaku R-AXIS RAPID'
_diffrn_measurement_method \w
_diffrn_radiation_type 'Cu K\a'
_diffrn_radiation_wavelength 1.54187
_diffrn_reflns_av_R_equivalents 0.0940
_diffrn_reflns_limit_h_max 15
_diffrn_reflns_limit_h_min -15
_diffrn_reflns_limit_k_max 14
_diffrn_reflns_limit_k_min -14
_diffrn_reflns_limit_l_max 22
_diffrn_reflns_limit_l_min -22
_diffrn_reflns_number 34279
_diffrn_reflns_theta_full 68.26
_diffrn_reflns_theta_max 68.25
_diffrn_standards_number 0
_exptl_absorpt_coefficient_mu 0.933
_exptl_absorpt_correction_T_max 0.954
_exptl_absorpt_correction_T_min 0.744
_exptl_absorpt_correction_type multi-scan
_exptl_absorpt_process_details 'ABSCOR (Rigaku, 1995)'
_exptl_crystal_colour colorless
_exptl_crystal_density_diffrn 1.368
_exptl_crystal_density_method 'not measured'
_exptl_crystal_description platelet
_exptl_crystal_F_000 1312.00
_exptl_crystal_size_max 0.600
_exptl_crystal_size_mid 0.100
_exptl_crystal_size_min 0.050
_refine_diff_density_max 0.780
_refine_diff_density_min -0.430
_refine_ls_extinction_method none
_refine_ls_goodness_of_fit_ref 1.035
_refine_ls_hydrogen_treatment constr
_refine_ls_number_parameters 411
_refine_ls_number_reflns 5522
_refine_ls_number_restraints 0
_refine_ls_R_factor_gt 0.0845
_refine_ls_shift/su_max 0.000
_refine_ls_structure_factor_coef Fsqd
_refine_ls_weighting_details 'w = 1/[\s^2^(Fo^2^)+(0.1449P)^2^+0.0000P] where P=(Fo^2^+2Fc^2^)/3'
_refine_ls_weighting_scheme calc
_refine_ls_wR_factor_ref 0.2632
_reflns_number_gt 3105
_reflns_number_total 5522
_reflns_threshold_expression F^2^>2.0\s(F^2^)
_cod_data_source_file cg500240j_si_002.cif
_cod_data_source_block TAK-441EtOHsolvateA
_cod_depositor_comments 'Adding full bibliography for 4511286--4511293.cif.'
_cod_original_cell_volume 3022.18(12)
_cod_database_code 4511289

loop_
_symmetry_equiv_pos_site_id
_symmetry_equiv_pos_as_xyz
1 +X,+Y,+Z
2 1/2-X,1/2+Y,1/2-Z
3 -X,-Y,-Z
4 1/2+X,1/2-Y,1/2+Z

loop_
_atom_site_label
_atom_site_type_symbol
_atom_site_fract_x
_atom_site_fract_y
_atom_site_fract_z
_atom_site_U_iso_or_equiv
_atom_site_adp_type
_atom_site_occupancy
_atom_site_symmetry_multiplicity
_atom_site_calc_flag
_atom_site_refinement_flags
F26 F 0.24543(17) 0.2485(3) 0.16363(13) 0.0984(10) Uani 1.0 4 d .
F27 F 0.15509(16) 0.3502(2) 0.22341(11) 0.0745(7) Uani 1.0 4 d .
F28 F 0.22234(18) 0.4164(3) 0.13474(12) 0.0945(9) Uani 1.0 4 d .
O8 O -0.28305(19) 0.0733(2) 0.10886(14) 0.0639(8) Uani 1.0 4 d .
O21 O -0.02605(17) 0.0785(2) 0.09470(13) 0.0584(7) Uani 1.0 4 d .
O22 O 0.11002(15) 0.27644(19) 0.04220(12) 0.0502(7) Uani 1.0 4 d .
O30 O 0.02927(17) 0.4781(2) -0.14183(13) 0.0615(8) Uani 1.0 4 d .
O40 O 0.5070(2) 0.7365(3) 0.06010(19) 0.0883(10) Uani 1.0 4 d .
O41 O 0.66810(17) 0.7156(3) 0.00219(15) 0.0677(8) Uani 1.0 4 d .
O42 O 0.4636(4) 0.5543(4) 0.1435(3) 0.1234(14) Uani 1.0 4 d .
N9 N -0.1555(2) 0.0282(3) 0.00920(16) 0.0512(8) Uani 1.0 4 d .
N20 N -0.0652(2) 0.2718(3) -0.11627(15) 0.0492(8) Uani 1.0 4 d .
N37 N 0.3932(2) 0.6801(3) -0.03440(19) 0.0630(10) Uani 1.0 4 d .
N45 N 0.16072(19) 0.4420(3) -0.05677(16) 0.0567(9) Uani 1.0 4 d .
C1 C -0.2259(3) -0.2032(4) 0.1738(2) 0.0582(10) Uani 1.0 4 d .
C2 C -0.2544(3) -0.2782(4) 0.2225(2) 0.0629(11) Uani 1.0 4 d .
C3 C -0.3355(3) -0.2556(4) 0.2594(3) 0.0672(12) Uani 1.0 4 d .
C4 C -0.3872(3) -0.1565(4) 0.2492(2) 0.0656(11) Uani 1.0 4 d .
C5 C -0.3571(3) -0.0800(4) 0.20175(19) 0.0579(10) Uani 1.0 4 d .
C6 C -0.2765(3) -0.1020(3) 0.16313(19) 0.0514(9) Uani 1.0 4 d .
C7 C -0.2493(3) -0.0194(4) 0.1099(2) 0.0538(10) Uani 1.0 4 d .
C10 C -0.1784(3) -0.0572(3) 0.05801(19) 0.0525(9) Uani 1.0 4 d .
C11 C -0.2142(3) 0.0426(3) -0.0565(2) 0.0536(10) Uani 1.0 4 d .
C12 C -0.3054(3) -0.0322(4) -0.0725(3) 0.0697(12) Uani 1.0 4 d .
C13A C -0.3739(4) -0.0061(5) -0.1389(3) 0.0623(15) Uani 0.7138 4 d .
C13B C -0.3999(9) -0.0049(13) -0.0542(10) 0.079(5) Uani 0.2862 4 d .
C14 C -0.1893(3) 0.1200(3) -0.1023(2) 0.0538(9) Uani 1.0 4 d .
C15 C -0.0717(3) 0.0948(3) 0.0347(2) 0.0509(9) Uani 1.0 4 d .
C16 C -0.0475(3) 0.1778(3) -0.01434(18) 0.0472(9) Uani 1.0 4 d .
C17 C -0.1044(3) 0.1889(3) -0.08134(19) 0.0497(9) Uani 1.0 4 d .
C18 C 0.0301(3) 0.2592(3) -0.01064(19) 0.0471(9) Uani 1.0 4 d .
C19 C 0.0186(3) 0.3178(3) -0.07315(18) 0.0463(9) Uani 1.0 4 d .
C23 C -0.1043(3) 0.3056(4) -0.1889(2) 0.0666(11) Uani 1.0 4 d .
C24 C 0.0814(3) 0.2973(4) 0.11089(18) 0.0529(9) Uani 1.0 4 d .
C25 C 0.1757(3) 0.3282(4) 0.1573(2) 0.0653(11) Uani 1.0 4 d .
C29 C 0.0701(3) 0.4184(3) -0.09392(19) 0.0483(9) Uani 1.0 4 d .
C32 C 0.2145(3) 0.5457(3) -0.0634(2) 0.0536(10) Uani 1.0 4 d .
C33 C 0.2472(3) 0.5933(3) 0.0084(2) 0.0603(10) Uani 1.0 4 d .
C34 C 0.3065(3) 0.6993(4) 0.0043(3) 0.0711(12) Uani 1.0 4 d .
C35 C 0.3060(3) 0.5327(4) -0.1045(3) 0.0600(10) Uani 1.0 4 d .
C36 C 0.3655(3) 0.6399(3) -0.1057(3) 0.0638(11) Uani 1.0 4 d .
C38 C 0.4873(3) 0.7031(4) -0.0032(3) 0.0702(12) Uani 1.0 4 d .
C39 C 0.5762(3) 0.6873(4) -0.0451(3) 0.0757(13) Uani 1.0 4 d .
C43 C 0.4292(5) 0.5736(7) 0.2102(4) 0.136(3) Uani 1.0 4 d .
C44 C 0.4543(8) 0.4766(6) 0.2507(4) 0.192(5) Uani 1.0 4 d .
H1 H -0.1715 -0.2205 0.1473 0.0699 Uiso 1.0 4 calc R
H2 H -0.2180 -0.3453 0.2304 0.0755 Uiso 1.0 4 calc R
H3 H -0.3559 -0.3078 0.2920 0.0807 Uiso 1.0 4 calc R
H4 H -0.4433 -0.1411 0.2746 0.0787 Uiso 1.0 4 calc R
H5 H -0.3920 -0.0118 0.1956 0.0695 Uiso 1.0 4 calc R
H10A H -0.1136 -0.0833 0.0849 0.0630 Uiso 1.0 4 calc R
H10B H -0.2103 -0.1200 0.0304 0.0630 Uiso 1.0 4 calc R
H13A H -0.3339 -0.0052 -0.1790 0.0679 Uiso 0.7138 4 calc R
H13B H -0.4053 0.0660 -0.1343 0.1164 Uiso 0.7138 4 calc R
H13C H -0.4276 -0.0620 -0.1470 0.0481 Uiso 0.7138 4 calc R
H13D H -0.4234 0.0637 -0.0779 0.0949 Uiso 0.2862 4 calc R
H13E H -0.3950 0.0047 -0.0027 0.0949 Uiso 0.2862 4 calc R
H13F H -0.4488 -0.0637 -0.0691 0.0949 Uiso 0.2862 4 calc R
H14 H -0.2281 0.1280 -0.1477 0.0646 Uiso 1.0 4 calc R
H23A H -0.0487 0.3031 -0.2186 0.0799 Uiso 1.0 4 calc R
H23B H -0.1311 0.3806 -0.1882 0.0799 Uiso 1.0 4 calc R
H23C H -0.1592 0.2557 -0.2083 0.0799 Uiso 1.0 4 calc R
H24A H 0.0506 0.2308 0.1295 0.0634 Uiso 1.0 4 calc R
H24B H 0.0308 0.3576 0.1087 0.0634 Uiso 1.0 4 calc R
H32 H 0.1655 0.5983 -0.0901 0.0643 Uiso 1.0 4 calc R
H33A H 0.2906 0.5394 0.0374 0.0723 Uiso 1.0 4 calc R
H33B H 0.1860 0.6075 0.0324 0.0723 Uiso 1.0 4 calc R
H34A H 0.2614 0.7562 -0.0203 0.0853 Uiso 1.0 4 calc R
H34B H 0.3309 0.7259 0.0527 0.0853 Uiso 1.0 4 calc R
H35A H 0.3518 0.4747 -0.0820 0.0720 Uiso 1.0 4 calc R
H35B H 0.2819 0.5097 -0.1537 0.0720 Uiso 1.0 4 calc R
H36A H 0.4280 0.6277 -0.1286 0.0765 Uiso 1.0 4 calc R
H36B H 0.3229 0.6953 -0.1339 0.0765 Uiso 1.0 4 calc R
H39A H 0.5794 0.6101 -0.0611 0.0908 Uiso 1.0 4 calc R
H39B H 0.5688 0.7356 -0.0874 0.0908 Uiso 1.0 4 calc R
H41 H 0.6522 0.7320 0.0423 0.0812 Uiso 1.0 4 calc R
H42 H 0.4758 0.6146 0.1248 0.1481 Uiso 1.0 4 calc R
H43A H 0.3544 0.5867 0.2043 0.1634 Uiso 1.0 4 calc R
H43B H 0.4641 0.6383 0.2337 0.1634 Uiso 1.0 4 calc R
H44A H 0.5268 0.4786 0.2704 0.2301 Uiso 1.0 4 calc R
H44B H 0.4414 0.4121 0.2201 0.2301 Uiso 1.0 4 calc R
H44C H 0.4120 0.4726 0.2896 0.2301 Uiso 1.0 4 calc R
H45 H 0.1894 0.3926 -0.0268 0.0681 Uiso 1.0 4 calc R
H12A H -0.2804 -0.1085 -0.0758 0.0837 Uiso 0.7138 4 calc R
H12B H -0.3461 -0.0291 -0.0321 0.0837 Uiso 0.7138 4 calc R
H12C H -0.3145 -0.0452 -0.1244 0.0837 Uiso 0.2862 4 calc R
H12D H -0.2862 -0.1036 -0.0497 0.0837 Uiso 0.2862 4 calc R

loop_
_atom_site_aniso_label
_atom_site_aniso_U_11
_atom_site_aniso_U_22
_atom_site_aniso_U_33
_atom_site_aniso_U_12
_atom_site_aniso_U_13
_atom_site_aniso_U_23
F26 0.0597(15) 0.157(3) 0.0735(17) 0.0423(16) -0.0121(13) -0.0137(16)
F27 0.0572(13) 0.106(2) 0.0600(14) -0.0040(12) 0.0059(11) -0.0118(13)
F28 0.0790(17) 0.124(3) 0.0797(17) -0.0493(16) 0.0086(14) -0.0109(16)
O8 0.0652(17) 0.0487(18) 0.0800(19) 0.0069(13) 0.0182(14) 0.0025(14)
O21 0.0448(14) 0.0639(18) 0.0651(17) -0.0079(12) 0.0021(13) 0.0083(13)
O22 0.0311(12) 0.0635(17) 0.0554(15) -0.0018(11) 0.0030(11) 0.0003(12)
O30 0.0437(14) 0.0597(18) 0.0777(19) -0.0060(12) -0.0051(13) 0.0118(14)
O40 0.0584(18) 0.097(3) 0.106(3) -0.0147(16) -0.0008(17) -0.018(2)
O41 0.0355(13) 0.071(2) 0.094(2) -0.0058(12) -0.0010(13) 0.0103(17)
O42 0.118(3) 0.132(4) 0.123(4) -0.004(3) 0.030(3) 0.009(3)
N9 0.0353(15) 0.052(2) 0.066(2) -0.0056(13) 0.0085(14) 0.0049(15)
N20 0.0391(15) 0.0489(19) 0.0587(19) -0.0060(13) 0.0025(13) 0.0013(14)
N37 0.0322(15) 0.053(2) 0.101(3) -0.0053(14) -0.0023(16) 0.0054(18)
N45 0.0332(15) 0.050(2) 0.085(3) -0.0037(13) -0.0001(15) 0.0115(16)
C1 0.047(2) 0.058(3) 0.071(3) -0.0010(18) 0.0105(18) 0.002(2)
C2 0.063(3) 0.054(3) 0.071(3) 0.0019(19) 0.007(2) 0.007(2)
C3 0.064(3) 0.066(3) 0.072(3) -0.008(3) 0.011(2) 0.005(3)
C4 0.056(3) 0.077(4) 0.066(3) -0.010(2) 0.0153(19) -0.000(3)
C5 0.044(2) 0.058(3) 0.072(3) -0.0007(18) 0.0091(18) -0.002(2)
C6 0.0371(18) 0.050(3) 0.067(3) -0.0022(16) 0.0046(16) -0.0017(18)
C7 0.0403(19) 0.053(3) 0.068(3) -0.0027(17) 0.0065(17) -0.0022(19)
C10 0.0415(18) 0.047(3) 0.071(3) -0.0013(16) 0.0144(17) 0.0040(18)
C11 0.0362(18) 0.051(3) 0.074(3) -0.0042(16) 0.0068(18) 0.0011(19)
C12 0.045(2) 0.058(3) 0.104(4) -0.0118(19) 0.002(2) -0.001(3)
C13A 0.050(3) 0.060(4) 0.072(4) -0.015(3) -0.014(3) 0.007(3)
C13B 0.030(7) 0.077(11) 0.131(14) 0.002(7) 0.014(8) 0.003(10)
C14 0.0355(17) 0.055(3) 0.069(3) -0.0041(16) -0.0017(16) 0.0002(19)
C15 0.0324(17) 0.051(3) 0.070(3) -0.0024(16) 0.0119(17) 0.0002(19)
C16 0.0313(17) 0.050(3) 0.060(3) -0.0021(15) 0.0043(15) 0.0029(17)
C17 0.0361(18) 0.045(3) 0.068(3) -0.0043(15) 0.0060(16) 0.0016(18)
C18 0.0324(17) 0.052(3) 0.056(2) -0.0020(15) 0.0034(15) -0.0038(17)
C19 0.0317(17) 0.051(3) 0.055(2) -0.0032(15) 0.0029(15) 0.0016(17)
C23 0.062(3) 0.068(3) 0.066(3) -0.015(2) -0.009(2) 0.007(2)
C24 0.0399(19) 0.062(3) 0.056(3) -0.0021(17) 0.0042(16) -0.0051(18)
C25 0.044(2) 0.091(4) 0.060(3) -0.002(2) 0.0042(18) -0.006(3)
C29 0.0302(17) 0.052(3) 0.062(3) -0.0034(15) 0.0032(16) -0.0010(18)
C32 0.0328(18) 0.046(3) 0.080(3) -0.0052(15) 0.0018(17) 0.0092(19)
C33 0.045(2) 0.051(3) 0.086(3) -0.0028(17) 0.0099(19) -0.002(2)
C34 0.054(3) 0.055(3) 0.104(4) -0.006(2) 0.007(3) -0.005(3)
C35 0.048(2) 0.058(3) 0.074(3) -0.0106(18) 0.0083(19) 0.000(2)
C36 0.044(2) 0.058(3) 0.091(3) -0.0063(18) 0.015(2) 0.008(3)
C38 0.048(3) 0.057(3) 0.102(4) -0.0063(19) -0.003(3) 0.005(3)
C39 0.036(2) 0.061(3) 0.131(4) -0.0059(18) 0.010(3) 0.017(3)
C43 0.117(5) 0.193(8) 0.100(5) -0.083(5) 0.021(4) -0.038(5)
C44 0.323(12) 0.133(7) 0.141(7) -0.087(8) 0.118(8) -0.044(6)

loop_
_atom_type_symbol
_atom_type_description
_atom_type_scat_dispersion_real
_atom_type_scat_dispersion_imag
_atom_type_scat_source
C C 0.0181 0.0091
;
International Tables for Crystallography
(1992, Vol. C, Tables 4.2.6.8 and 6.1.1.4)
;
H H 0.0000 0.0000
;
International Tables for Crystallography
(1992, Vol. C, Table 6.1.1.4)
;
F F 0.0727 0.0534
;
International Tables for Crystallography
(1992, Vol. C, Tables 4.2.6.8 and 6.1.1.4)
;
N N 0.0311 0.0180
;
International Tables for Crystallography
(1992, Vol. C, Tables 4.2.6.8 and 6.1.1.4)
;
O O 0.0492 0.0322
;
International Tables for Crystallography
(1992, Vol. C, Tables 4.2.6.8 and 6.1.1.4)
;

loop_
_geom_angle_atom_site_label_1
_geom_angle_atom_site_label_2
_geom_angle_atom_site_label_3
_geom_angle
_geom_angle_publ_flag
C18 O22 C24 115.4(3) yes
C10 N9 C11 121.7(3) yes
C10 N9 C15 114.3(3) yes
C11 N9 C15 123.9(3) yes
C17 N20 C19 109.5(3) yes
C17 N20 C23 124.2(3) yes
C19 N20 C23 126.3(3) yes
C34 N37 C36 114.0(3) yes
C34 N37 C38 119.1(4) yes
C36 N37 C38 126.8(4) yes
C29 N45 C32 123.3(3) yes
C2 C1 C6 120.8(4) yes
C1 C2 C3 120.1(4) yes
C2 C3 C4 120.1(4) yes
C3 C4 C5 119.9(4) yes
C4 C5 C6 120.9(4) yes
C1 C6 C5 118.2(4) yes
C1 C6 C7 122.5(4) yes
C5 C6 C7 119.3(4) yes
O8 C7 C6 121.1(4) yes
O8 C7 C10 121.9(4) yes
C6 C7 C10 117.0(4) yes
N9 C10 C7 113.2(3) yes
N9 C11 C12 116.2(4) yes
N9 C11 C14 120.8(3) yes
C12 C11 C14 123.0(4) yes
C11 C12 C13A 115.0(4) yes
C11 C12 C13B 121.8(7) yes
C11 C14 C17 118.7(4) yes
O21 C15 N9 119.6(4) yes
O21 C15 C16 126.1(3) yes
N9 C15 C16 114.3(3) yes
C15 C16 C17 121.3(3) yes
C15 C16 C18 132.6(3) yes
C17 C16 C18 106.1(3) yes
N20 C17 C14 130.2(4) yes
N20 C17 C16 109.0(3) yes
C14 C17 C16 120.8(4) yes
O22 C18 C16 128.5(3) yes
O22 C18 C19 122.8(3) yes
C16 C18 C19 108.6(3) yes
N20 C19 C18 106.8(3) yes
N20 C19 C29 121.9(3) yes
C18 C19 C29 131.0(3) yes
O22 C24 C25 106.9(3) yes
F26 C25 F27 106.2(3) yes
F26 C25 F28 106.1(3) yes
F26 C25 C24 112.7(4) yes
F27 C25 F28 107.1(4) yes
F27 C25 C24 110.7(3) yes
F28 C25 C24 113.6(4) yes
O30 C29 N45 122.6(4) yes
O30 C29 C19 120.9(3) yes
N45 C29 C19 116.5(3) yes
N45 C32 C33 110.1(3) yes
N45 C32 C35 112.2(3) yes
C33 C32 C35 110.6(3) yes
C32 C33 C34 111.9(4) yes
N37 C34 C33 109.4(4) yes
C32 C35 C36 111.1(4) yes
N37 C36 C35 110.2(4) yes
O40 C38 N37 123.9(5) yes
O40 C38 C39 117.6(4) yes
N37 C38 C39 118.5(5) yes
O41 C39 C38 106.5(4) yes
O42 C43 C44 105.5(7) yes
C39 O41 H41 109.475 no
C43 O42 H42 109.473 no
C29 N45 H45 118.333 no
C32 N45 H45 118.327 no
C2 C1 H1 119.591 no
C6 C1 H1 119.599 no
C1 C2 H2 119.969 no
C3 C2 H2 119.980 no
C2 C3 H3 119.953 no
C4 C3 H3 119.939 no
C3 C4 H4 120.038 no
C5 C4 H4 120.032 no
C4 C5 H5 119.567 no
C6 C5 H5 119.574 no
N9 C10 H10A 108.955 no
N9 C10 H10B 108.953 no
C7 C10 H10A 108.942 no
C7 C10 H10B 108.944 no
H10A C10 H10B 107.755 no
C11 C12 H12A 108.509 no
C11 C12 H12B 108.506 no
C11 C12 H12C 106.875 no
C11 C12 H12D 106.872 no
C13A C12 H12A 108.505 no
C13A C12 H12B 108.512 no
C13B C12 H12C 106.880 no
C13B C12 H12D 106.878 no
H12A C12 H12B 107.520 no
H12C C12 H12D 106.691 no
C12 C13A H13A 109.471 no
C12 C13A H13B 109.465 no
C12 C13A H13C 109.469 no
H13A C13A H13B 109.471 no
H13A C13A H13C 109.479 no
H13B C13A H13C 109.473 no
C12 C13B H13D 109.473 no
C12 C13B H13E 109.469 no
C12 C13B H13F 109.475 no
H13D C13B H13E 109.471 no
H13D C13B H13F 109.477 no
H13E C13B H13F 109.463 no
C11 C14 H14 120.623 no
C17 C14 H14 120.631 no
N20 C23 H23A 109.463 no
N20 C23 H23B 109.468 no
N20 C23 H23C 109.475 no
H23A C23 H23B 109.476 no
H23A C23 H23C 109.475 no
H23B C23 H23C 109.471 no
O22 C24 H24A 110.342 no
O22 C24 H24B 110.339 no
C25 C24 H24A 110.331 no
C25 C24 H24B 110.334 no
H24A C24 H24B 108.574 no
N45 C32 H32 107.956 no
C33 C32 H32 107.954 no
C35 C32 H32 107.956 no
C32 C33 H33A 109.235 no
C32 C33 H33B 109.239 no
C34 C33 H33A 109.238 no
C34 C33 H33B 109.232 no
H33A C33 H33B 107.911 no
N37 C34 H34A 109.793 no
N37 C34 H34B 109.800 no
C33 C34 H34A 109.802 no
C33 C34 H34B 109.811 no
H34A C34 H34B 108.249 no
C32 C35 H35A 109.416 no
C32 C35 H35B 109.418 no
C36 C35 H35A 109.412 no
C36 C35 H35B 109.420 no
H35A C35 H35B 108.025 no
N37 C36 H36A 109.627 no
N37 C36 H36B 109.625 no
C35 C36 H36A 109.626 no
C35 C36 H36B 109.617 no
H36A C36 H36B 108.140 no
O41 C39 H39A 110.423 no
O41 C39 H39B 110.429 no
C38 C39 H39A 110.425 no
C38 C39 H39B 110.419 no
H39A C39 H39B 108.629 no
O42 C43 H43A 110.645 no
O42 C43 H43B 110.653 no
C44 C43 H43A 110.650 no
C44 C43 H43B 110.649 no
H43A C43 H43B 108.767 no
C43 C44 H44A 109.474 no
C43 C44 H44B 109.473 no
C43 C44 H44C 109.468 no
H44A C44 H44B 109.477 no
H44A C44 H44C 109.464 no
H44B C44 H44C 109.472 no

loop_
_geom_bond_atom_site_label_1
_geom_bond_atom_site_label_2
_geom_bond_distance
_geom_bond_publ_flag
F26 C25 1.331(5) yes
F27 C25 1.346(5) yes
F28 C25 1.335(6) yes
O8 C7 1.213(5) yes
O21 C15 1.236(5) yes
O22 C18 1.375(4) yes
O22 C24 1.425(5) yes
O30 C29 1.234(5) yes
O40 C38 1.264(6) yes
O41 C39 1.455(5) yes
O42 C43 1.417(8) yes
N9 C10 1.450(5) yes
N9 C11 1.394(5) yes
N9 C15 1.405(5) yes
N20 C17 1.347(5) yes
N20 C19 1.405(4) yes
N20 C23 1.469(5) yes
N37 C34 1.452(6) yes
N37 C36 1.443(6) yes
N37 C38 1.335(5) yes
N45 C29 1.339(4) yes
N45 C32 1.462(5) yes
C1 C2 1.385(6) yes
C1 C6 1.404(6) yes
C2 C3 1.377(6) yes
C3 C4 1.387(6) yes
C4 C5 1.389(6) yes
C5 C6 1.391(5) yes
C6 C7 1.501(6) yes
C7 C10 1.512(6) yes
C11 C12 1.507(5) yes
C11 C14 1.350(6) yes
C12 C13A 1.488(7) yes
C12 C13B 1.375(14) yes
C14 C17 1.415(5) yes
C15 C16 1.437(5) yes
C16 C17 1.399(5) yes
C16 C18 1.420(5) yes
C18 C19 1.377(5) yes
C19 C29 1.478(5) yes
C24 C25 1.478(5) yes
C32 C33 1.495(6) yes
C32 C35 1.524(6) yes
C33 C34 1.517(6) yes
C35 C36 1.524(6) yes
C38 C39 1.509(7) yes
C43 C44 1.427(11) yes
O41 H41 0.840 no
O42 H42 0.840 no
N45 H45 0.880 no
C1 H1 0.950 no
C2 H2 0.950 no
C3 H3 0.950 no
C4 H4 0.950 no
C5 H5 0.950 no
C10 H10A 0.990 no
C10 H10B 0.990 no
C12 H12A 0.990 no
C12 H12B 0.990 no
C12 H12C 0.990 no
C12 H12D 0.990 no
C13A H13A 0.980 no
C13A H13B 0.980 no
C13A H13C 0.980 no
C13B H13D 0.980 no
C13B H13E 0.980 no
C13B H13F 0.980 no
C14 H14 0.950 no
C23 H23A 0.980 no
C23 H23B 0.980 no
C23 H23C 0.980 no
C24 H24A 0.990 no
C24 H24B 0.990 no
C32 H32 1.000 no
C33 H33A 0.990 no
C33 H33B 0.990 no
C34 H34A 0.990 no
C34 H34B 0.990 no
C35 H35A 0.990 no
C35 H35B 0.990 no
C36 H36A 0.990 no
C36 H36B 0.990 no
C39 H39A 0.990 no
C39 H39B 0.990 no
C43 H43A 0.990 no
C43 H43B 0.990 no
C44 H44A 0.980 no
C44 H44B 0.980 no
C44 H44C 0.980 no

loop_
_geom_contact_atom_site_label_1
_geom_contact_atom_site_label_2
_geom_contact_distance
_geom_contact_publ_flag
_geom_contact_site_symmetry_2
F26 O22 2.752(3) no .
F27 O22 3.534(3) no .
F28 O22 2.744(4) no .
F28 C33 3.271(5) no .
O8 O21 3.430(4) no .
O8 N9 2.740(4) no .
O8 C5 2.826(5) no .
O8 C11 3.398(5) no .
O8 C13B 3.415(17) no .
O8 C15 3.285(5) no .
O21 O22 3.236(4) no .
O21 C7 3.219(5) no .
O21 C10 2.625(4) no .
O21 C11 3.575(4) no .
O21 C18 3.126(5) no .
O21 C24 3.015(5) no .
O22 N20 3.554(4) no .
O22 N45 2.892(4) no .
O22 C15 3.250(4) no .
O22 C17 3.597(4) no .
O22 C29 3.099(5) no .
O30 N20 2.873(4) no .
O30 C23 2.813(5) no .
O30 C32 2.816(4) no .
O40 O41 2.523(4) no .
O40 C34 2.755(5) no .
N9 C13B 3.315(13) no .
N9 C17 2.745(5) no .
N20 C15 3.597(5) no .
N37 C32 2.862(5) no .
N45 C18 3.011(5) no .
C1 C4 2.767(6) no .
C1 C10 2.956(6) no .
C2 C5 2.771(6) no .
C3 C6 2.794(6) no .
C7 C11 3.338(6) no .
C7 C12 3.452(6) no .
C7 C13B 3.480(17) no .
C7 C15 3.207(6) no .
C10 C12 2.825(6) no .
C10 C13B 3.447(14) no .
C11 C16 2.780(5) no .
C13A C14 2.885(7) no .
C13B C14 3.388(15) no .
C14 C15 2.870(5) no .
C14 C23 3.089(6) no .
C15 C24 3.393(5) no .
C16 C24 3.104(5) no .
C19 C24 3.497(5) no .
C23 C29 3.061(5) no .
C29 C33 3.551(5) no .
C29 C35 3.434(5) no .
C33 C36 2.881(6) no .
C33 C38 3.466(6) no .
C34 C35 2.894(6) no .
C35 C38 3.542(6) no .
C36 C39 2.925(5) no .
F26 O41 3.509(4) no 3_665
F26 C12 3.302(5) no 3_555
F26 C13A 3.464(7) no 3_555
F26 C23 3.285(5) no 4_555
F26 C39 3.540(6) no 3_665
F27 O30 3.423(4) no 3_565
F27 C13A 3.293(6) no 4_555
F28 O30 3.572(4) no 3_565
F28 O41 3.518(4) no 3_665
F28 O42 3.579(6) no .
F28 C39 3.560(5) no 3_665
F28 C43 3.486(8) no .
O8 N37 3.551(4) no 3_565
O8 C3 3.471(5) no 2_455
O8 C34 3.495(5) no 3_565
O21 N9 3.535(4) no 3_555
O21 C15 3.598(5) no 3_555
O21 C44 3.217(8) no 2_545
O22 O41 3.143(4) no 3_665
O22 C10 3.464(5) no 3_555
O30 F27 3.423(4) no 3_565
O30 F28 3.572(4) no 3_565
O30 C4 3.285(5) no 4_554
O30 C24 3.189(5) no 3_565
O30 C25 3.570(5) no 3_565
O40 O42 2.826(6) no .
O40 C13B 3.558(15) no 3_565
O41 F26 3.509(4) no 3_665
O41 F28 3.518(4) no 3_665
O41 O22 3.143(4) no 3_665
O41 N45 3.042(4) no 3_665
O41 C1 3.521(5) no 1_665
O41 C10 3.511(5) no 1_665
O41 C12 3.420(5) no 1_665
O41 C35 3.587(5) no 3_665
O42 F28 3.579(6) no .
O42 O40 2.826(6) no .
O42 C35 3.384(6) no 3_665
O42 C36 3.405(6) no 3_665
O42 C38 3.370(7) no .
O42 C39 3.490(6) no 3_665
N9 O21 3.535(4) no 3_555
N9 C15 3.540(5) no 3_555
N37 O8 3.551(4) no 3_565
N45 O41 3.042(4) no 3_665
C1 O41 3.521(5) no 1_445
C3 O8 3.471(5) no 2_445
C4 O30 3.285(5) no 4_455
C10 O22 3.464(5) no 3_555
C10 O41 3.511(5) no 1_445
C10 C16 3.511(5) no 3_555
C10 C18 3.336(5) no 3_555
C11 C34 3.557(6) no 3_565
C12 F26 3.302(5) no 3_555
C12 O41 3.420(5) no 1_445
C13A F26 3.464(7) no 3_555
C13A F27 3.293(6) no 4_454
C13B O40 3.558(15) no 3_565
C13B C13B 3.55(3) no 3_455
C14 C34 3.379(6) no 3_565
C15 O21 3.598(5) no 3_555
C15 N9 3.540(5) no 3_555
C15 C15 3.357(6) no 3_555
C16 C10 3.511(5) no 3_555
C17 C34 3.474(6) no 3_565
C18 C10 3.336(5) no 3_555
C23 F26 3.285(5) no 4_454
C24 O30 3.189(5) no 3_565
C25 O30 3.570(5) no 3_565
C34 O8 3.495(5) no 3_565
C34 C11 3.557(6) no 3_565
C34 C14 3.379(6) no 3_565
C34 C17 3.474(6) no 3_565
C35 O41 3.587(5) no 3_665
C35 O42 3.384(6) no 3_665
C36 O42 3.405(6) no 3_665
C38 O42 3.370(7) no .
C39 F26 3.540(6) no 3_665
C39 F28 3.560(5) no 3_665
C39 O42 3.490(6) no 3_665
C43 F28 3.486(8) no .
C44 O21 3.217(8) no 2_555
F26 H24A 2.5744 no .
F26 H24B 3.1786 no .
F27 H24A 2.5636 no .
F27 H24B 2.5564 no .
F28 H24A 3.1905 no .
F28 H24B 2.6092 no .
F28 H33A 2.6242 no .
F28 H33B 3.0317 no .
F28 H45 3.0578 no .
O8 H5 2.5390 no .
O8 H10A 3.0138 no .
O8 H10B 3.0071 no .
O8 H13E 2.5628 no .
O8 H12B 2.9759 no .
O21 H10A 2.2792 no .
O21 H10B 3.5320 no .
O21 H24A 2.1752 no .
O21 H24B 3.4850 no .
O22 H45 2.2712 no .
O30 H23A 2.7111 no .
O30 H23B 2.4854 no .
O30 H32 2.4249 no .
O30 H35B 3.3848 no .
O30 H45 3.0229 no .
O40 H34A 3.4058 no .
O40 H34B 2.3086 no .
O40 H39A 3.0209 no .
O40 H39B 3.0138 no .
O40 H41 1.9842 no .
O42 H44A 2.6158 no .
O42 H44B 2.3052 no .
O42 H44C 3.1024 no .
N9 H13E 3.1460 no .
N9 H14 3.2477 no .
N9 H12A 2.7225 no .
N9 H12B 2.6280 no .
N9 H12C 3.2054 no .
N9 H12D 2.5107 no .
N20 H14 2.7760 no .
N37 H32 3.2097 no .
N37 H33A 2.6626 no .
N37 H33B 3.2731 no .
N37 H35A 2.6920 no .
N37 H35B 3.2790 no .
N37 H39A 2.7038 no .
N37 H39B 2.7212 no .
N37 H41 3.5920 no .
N45 H33A 2.5991 no .
N45 H33B 2.6268 no .
N45 H35A 2.6511 no .
N45 H35B 2.7123 no .
C1 H3 3.2506 no .
C1 H5 3.2596 no .
C1 H10A 2.7929 no .
C1 H10B 2.9365 no .
C2 H4 3.2524 no .
C3 H1 3.2471 no .
C3 H5 3.2579 no .
C4 H2 3.2534 no .
C5 H1 3.2578 no .
C5 H3 3.2606 no .
C6 H2 3.2809 no .
C6 H4 3.2724 no .
C6 H10A 2.7680 no .
C6 H10B 2.7770 no .
C6 H13E 3.5767 no .
C7 H1 2.7152 no .
C7 H5 2.6393 no .
C7 H13E 2.7014 no .
C7 H12B 2.8365 no .
C7 H12D 3.1772 no .
C10 H1 2.6079 no .
C10 H13E 3.0327 no .
C10 H12A 2.7906 no .
C10 H12B 2.6401 no .
C10 H12D 2.4044 no .
C11 H10A 3.2281 no .
C11 H10B 2.5751 no .
C11 H13A 2.7026 no .
C11 H13B 2.7663 no .
C11 H13C 3.3543 no .
C11 H13D 2.7453 no .
C11 H13E 2.7468 no .
C11 H13F 3.3304 no .
C12 H10B 2.4317 no .
C12 H14 2.6924 no .
C13A H14 2.5421 no .
C13B H10B 3.1255 no .
C13B H14 3.4508 no .
C14 H13A 2.7145 no .
C14 H13B 2.9070 no .
C14 H13D 3.2478 no .
C14 H23C 2.6737 no .
C14 H12A 3.0965 no .
C14 H12B 3.1673 no .
C14 H12C 2.6015 no .
C14 H12D 3.2195 no .
C15 H10A 2.4606 no .
C15 H10B 3.1853 no .
C15 H24A 2.8017 no .
C16 H14 3.3039 no .
C16 H24A 2.9415 no .
C16 H24B 3.2725 no .
C17 H23A 3.1232 no .
C17 H23B 3.0854 no .
C17 H23C 2.5608 no .
C18 H24A 2.6624 no .
C18 H24B 2.5620 no .
C18 H45 2.7008 no .
C19 H23A 2.7984 no .
C19 H23B 2.8566 no .
C19 H23C 3.3351 no .
C19 H24B 3.4701 no .
C19 H45 2.4822 no .
C23 H14 2.8772 no .
C24 H45 3.3390 no .
C29 H23A 3.0155 no .
C29 H23B 3.0397 no .
C29 H32 2.5221 no .
C29 H33B 3.5304 no .
C29 H35B 3.3325 no .
C32 H34A 2.7386 no .
C32 H34B 3.3431 no .
C32 H36A 3.3642 no .
C32 H36B 2.7632 no .
C33 H35A 2.7448 no .
C33 H35B 3.3293 no .
C33 H36B 3.2450 no .
C33 H45 2.6225 no .
C34 H32 2.7082 no .
C34 H35A 3.2824 no .
C34 H36A 3.2718 no .
C34 H36B 2.6605 no .
C35 H33A 2.7281 no .
C35 H33B 3.3349 no .
C35 H34A 3.2483 no .
C35 H45 2.8320 no .
C36 H32 2.7343 no .
C36 H33A 3.2464 no .
C36 H34A 2.6610 no .
C36 H34B 3.2714 no .
C36 H39A 2.8616 no .
C36 H39B 2.9005 no .
C38 H33A 3.4339 no .
C38 H34A 3.0219 no .
C38 H34B 2.4489 no .
C38 H35A 3.5342 no .
C38 H36A 2.5793 no .
C38 H36B 3.0830 no .
C38 H41 2.2609 no .
C39 H36A 2.4623 no .
C39 H36B 3.5440 no .
C44 H42 2.9661 no .
H1 H2 2.3288 no .
H1 H10A 2.2372 no .
H1 H10B 2.5295 no .
H2 H3 2.3266 no .
H3 H4 2.3370 no .
H4 H5 2.3328 no .
H10A H12A 3.5407 no .
H10A H12D 3.2076 no .
H10B H13E 2.8686 no .
H10B H13F 3.5220 no .
H10B H12A 2.1143 no .
H10B H12B 2.3021 no .
H10B H12C 3.2146 no .
H10B H12D 1.7229 no .
H13A H14 2.1712 no .
H13A H12A 2.3603 no .
H13A H12B 2.8287 no .
H13B H14 2.4955 no .
H13B H12A 2.8272 no .
H13B H12B 2.3083 no .
H13C H14 3.5022 no .
H13C H12A 2.2894 no .
H13C H12B 2.3403 no .
H13D H14 3.1381 no .
H13D H12C 2.2173 no .
H13D H12D 2.7304 no .
H13E H12C 2.7303 no .
H13E H12D 2.2158 no .
H13F H12C 2.1795 no .
H13F H12D 2.1808 no .
H14 H23A 3.5712 no .
H14 H23B 3.4564 no .
H14 H23C 2.1990 no .
H14 H12A 3.2973 no .
H14 H12B 3.4285 no .
H14 H12C 2.4636 no .
H14 H12D 3.5168 no .
H24B H45 3.5388 no .
H32 H33A 2.8429 no .
H32 H33B 2.3105 no .
H32 H34A 2.5757 no .
H32 H35A 2.8662 no .
H32 H35B 2.3326 no .
H32 H36B 2.6119 no .
H32 H45 2.7796 no .
H33A H34A 2.8670 no .
H33A H34B 2.3437 no .
H33A H35A 2.6222 no .
H33A H45 2.4597 no .
H33B H34A 2.3494 no .
H33B H34B 2.3849 no .
H33B H45 2.8525 no .
H34A H36A 3.5548 no .
H34A H36B 2.5115 no .
H34B H36B 3.5520 no .
H35A H36A 2.3424 no .
H35A H36B 2.8713 no .
H35A H39A 3.4004 no .
H35A H45 2.6914 no .
H35B H36A 2.4019 no .
H35B H36B 2.3445 no .
H35B H45 3.1727 no .
H36A H39A 2.2402 no .
H36A H39B 2.3251 no .
H36B H39B 3.2840 no .
H39A H41 2.5497 no .
H39B H41 2.5679 no .
H42 H43A 2.3595 no .
H42 H43B 2.1135 no .
H42 H44A 3.2203 no .
H42 H44B 3.1271 no .
H43A H44A 2.7818 no .
H43A H44B 2.4162 no .
H43A H44C 2.1948 no .
H43B H44A 2.1922 no .
H43B H44B 2.7807 no .
H43B H44C 2.4201 no .
F26 H13A 3.1845 no 3_555
F26 H13C 3.3473 no 3_555
F26 H23A 3.3487 no 4_555
F26 H23B 3.4459 no 4_555
F26 H23C 2.5928 no 4_555
F26 H39B 3.0027 no 3_665
F26 H43A 3.5685 no 2_545
F26 H44B 3.3290 no .
F26 H12A 2.4696 no 3_555
F26 H12C 2.7722 no 3_555
F26 H12D 2.8953 no 3_555
F27 H4 2.7966 no 2_455
F27 H13A 2.6362 no 4_555
F27 H13B 3.0856 no 4_555
F27 H14 2.7342 no 4_555
F27 H23B 3.3531 no 3_565
F27 H23C 2.9205 no 4_555
F27 H43A 3.5004 no 2_545
F27 H43B 3.1805 no 2_545
F28 H23B 2.9830 no 3_565
F28 H39A 3.1308 no 3_665
F28 H39B 3.5255 no 3_665
F28 H43A 2.9136 no .
F28 H44B 3.1258 no .
O8 H2 3.2077 no 2_455
O8 H3 2.8495 no 2_455
O8 H13F 3.5189 no 3_455
O8 H34A 2.7099 no 3_565
O8 H36B 2.9168 no 3_565
O21 H3 3.1319 no 2_455
O21 H43B 3.3387 no 2_545
O21 H44A 2.8373 no 2_545
O21 H44C 2.8130 no 2_545
O22 H10A 3.3752 no 3_555
O22 H10B 2.7821 no 3_555
O22 H12A 3.0446 no 3_555
O22 H12D 3.1236 no 3_555
O30 H2 3.5610 no 3_555
O30 H4 2.5956 no 4_554
O30 H5 3.4031 no 4_554
O30 H24B 2.2697 no 3_565
O40 H13B 3.1689 no 3_565
O40 H13D 2.7107 no 3_565
O40 H13E 3.5923 no 3_565
O40 H13F 3.5559 no 1_665
O40 H35A 3.1705 no 3_665
O40 H42 2.0021 no .
O41 H1 3.3453 no 1_665
O41 H10B 2.5781 no 1_665
O41 H13F 3.3023 no 1_665
O41 H33A 3.2573 no 3_665
O41 H35A 2.8001 no 3_665
O41 H45 2.2925 no 3_665
O41 H12A 2.7387 no 1_665
O41 H12B 3.1784 no 1_665
O41 H12D 2.5168 no 1_665
O42 H33A 2.8498 no .
O42 H34B 3.1032 no .
O42 H35A 2.8489 no 3_665
O42 H35B 3.4234 no 3_665
O42 H36A 2.6718 no 3_665
O42 H39A 2.5613 no 3_665
N9 H34A 2.9928 no 3_565
N20 H1 3.3042 no 3_555
N20 H10A 3.2894 no 3_555
N20 H33B 2.8049 no 3_565
N20 H44C 3.4662 no 4_454
N37 H42 3.1816 no .
N45 H1 3.2123 no 3_555
N45 H24B 3.5581 no 3_565
N45 H41 3.2355 no 3_665
C1 H41 2.9014 no 1_445
C1 H44A 3.4941 no 2_545
C2 H35B 3.1089 no 3_555
C2 H36B 2.9648 no 4_455
C2 H41 3.4881 no 1_445
C3 H32 3.4390 no 4_455
C3 H36B 2.8145 no 4_455
C3 H43B 2.9245 no 1_445
C4 H13B 3.4552 no 3_455
C4 H24B 3.4900 no 2_445
C4 H32 3.1249 no 4_455
C4 H35B 3.2445 no 4_455
C4 H36B 3.3551 no 4_455
C4 H43B 3.1652 no 1_445
C5 H2 3.2390 no 2_455
C5 H13B 3.2330 no 3_455
C5 H13C 3.3721 no 3_455
C5 H13D 3.4949 no 3_455
C5 H35B 3.2172 no 4_455
C6 H41 3.1129 no 1_445
C6 H44A 3.5105 no 2_545
C7 H3 3.3738 no 2_455
C7 H41 3.4756 no 1_445
C7 H44A 3.4751 no 2_545
C10 H41 3.3898 no 1_445
C11 H34A 2.9580 no 3_565
C11 H34B 3.2173 no 3_565
C11 H44C 3.5446 no 4_454
C12 H39B 3.2730 no 1_445
C13A H5 3.1425 no 3_455
C13A H23B 3.5697 no 2_444
C13A H39B 3.4083 no 1_445
C13B H5 3.5917 no 3_455
C13B H13E 3.0330 no 3_455
C13B H13F 3.3659 no 3_455
C13B H34B 3.5175 no 3_565
C13B H39B 3.2398 no 1_445
C14 H33B 3.5736 no 3_565
C14 H34A 3.0250 no 3_565
C14 H34B 2.8870 no 3_565
C14 H44C 2.8216 no 4_454
C15 H10A 3.5407 no 3_555
C15 H34A 3.0717 no 3_565
C16 H10A 2.8886 no 3_555
C16 H10B 3.5190 no 3_555
C16 H33B 3.1816 no 3_565
C16 H34A 3.0789 no 3_565
C17 H10A 3.1548 no 3_555
C17 H33B 2.9020 no 3_565
C17 H34A 3.0748 no 3_565
C17 H34B 3.2688 no 3_565
C17 H44C 3.1715 no 4_454
C18 H1 3.4122 no 3_555
C18 H10A 2.8607 no 3_555
C18 H10B 2.9792 no 3_555
C18 H33B 3.2568 no 3_565
C19 H1 2.8558 no 3_555
C19 H10A 3.1376 no 3_555
C19 H10B 3.5100 no 3_555
C19 H33B 3.0353 no 3_565
C23 H13A 3.4281 no 2_454
C23 H13C 3.5798 no 2_454
C23 H33B 3.4523 no 3_565
C23 H43A 3.5231 no 3_565
C23 H44B 3.2620 no 4_454
C23 H44C 3.4237 no 4_454
C24 H4 3.0989 no 2_455
C24 H32 3.4679 no 3_565
C25 H4 3.4915 no 2_455
C25 H23C 3.2993 no 4_555
C25 H12A 3.4636 no 3_555
C29 H1 2.9944 no 3_555
C29 H2 3.5470 no 3_555
C29 H24B 3.0317 no 3_565
C32 H24B 3.4433 no 3_565
C33 H39A 3.4313 no 3_665
C33 H42 3.5110 no .
C34 H13D 3.4805 no 3_565
C34 H42 3.1595 no .
C35 H2 3.4020 no 3_555
C35 H41 3.4539 no 3_665
C35 H42 3.4502 no 3_665
C38 H13D 3.3877 no 3_565
C38 H13F 3.2576 no 1_665
C38 H35A 3.3059 no 3_665
C38 H42 2.6796 no .
C39 H13F 3.0790 no 1_665
C39 H33A 3.2649 no 3_665
C39 H35A 3.1689 no 3_665
C39 H44B 3.5172 no 3_665
C39 H45 3.3585 no 3_665
C39 H12A 3.2209 no 1_665
C39 H12D 3.1338 no 1_665
C43 H3 3.3761 no 1_665
C43 H24A 3.5791 no 2_555
C43 H33A 3.5714 no .
C43 H36A 3.5623 no 3_665
C44 H14 3.5051 no 4_555
C44 H23A 3.4579 no 4_555
C44 H23C 3.3385 no 4_555
C44 H36A 3.2106 no 3_665
H1 O41 3.3453 no 1_445
H1 N20 3.3042 no 3_555
H1 N45 3.2123 no 3_555
H1 C18 3.4122 no 3_555
H1 C19 2.8558 no 3_555
H1 C29 2.9944 no 3_555
H1 H23A 3.2033 no 3_555
H1 H41 2.9205 no 1_445
H1 H44A 3.3479 no 2_545
H1 H45 3.0896 no 3_555
H2 O8 3.2077 no 2_445
H2 O30 3.5610 no 3_555
H2 C5 3.2390 no 2_445
H2 C29 3.5470 no 3_555
H2 C35 3.4020 no 3_555
H2 H5 2.7699 no 2_445
H2 H23A 3.5847 no 3_555
H2 H35A 3.5034 no 3_555
H2 H35B 2.5544 no 3_555
H2 H36B 3.1493 no 4_455
H3 O8 2.8495 no 2_445
H3 O21 3.1319 no 2_445
H3 C7 3.3738 no 2_445
H3 C43 3.3761 no 1_445
H3 H24A 3.1605 no 2_445
H3 H32 3.3839 no 4_455
H3 H36B 2.9270 no 4_455
H3 H43B 2.5711 no 1_445
H3 H44A 3.0267 no 1_445
H4 F27 2.7966 no 2_445
H4 O30 2.5956 no 4_455
H4 C24 3.0989 no 2_445
H4 C25 3.4915 no 2_445
H4 H13B 3.2516 no 3_455
H4 H24A 2.8993 no 2_445
H4 H24B 2.6248 no 2_445
H4 H32 2.8279 no 4_455
H4 H35B 3.4917 no 4_455
H4 H43B 3.0119 no 1_445
H5 O30 3.4031 no 4_455
H5 C13A 3.1425 no 3_455
H5 C13B 3.5917 no 3_455
H5 H2 2.7699 no 2_455
H5 H13A 3.5898 no 3_455
H5 H13B 2.8524 no 3_455
H5 H13C 2.5984 no 3_455
H5 H13D 3.1523 no 3_455
H5 H13F 3.1211 no 3_455
H5 H35B 3.4318 no 4_455
H10A O22 3.3752 no 3_555
H10A N20 3.2894 no 3_555
H10A C15 3.5407 no 3_555
H10A C16 2.8886 no 3_555
H10A C17 3.1548 no 3_555
H10A C18 2.8607 no 3_555
H10A C19 3.1376 no 3_555
H10A H44A 2.9389 no 2_545
H10A H44C 3.4052 no 2_545
H10B O22 2.7821 no 3_555
H10B O41 2.5781 no 1_445
H10B C16 3.5190 no 3_555
H10B C18 2.9792 no 3_555
H10B C19 3.5100 no 3_555
H10B H41 2.5854 no 1_445
H10B H45 3.3334 no 3_555
H13A F26 3.1845 no 3_555
H13A F27 2.6362 no 4_454
H13A C23 3.4281 no 2_444
H13A H5 3.5898 no 3_455
H13A H23A 3.2967 no 2_444
H13A H23B 2.8655 no 2_444
H13A H44C 3.3896 no 4_454
H13B F27 3.0856 no 4_454
H13B O40 3.1689 no 3_565
H13B C4 3.4552 no 3_455
H13B C5 3.2330 no 3_455
H13B H4 3.2516 no 3_455
H13B H5 2.8524 no 3_455
H13B H34B 3.0652 no 3_565
H13C F26 3.3473 no 3_555
H13C C5 3.3721 no 3_455
H13C C23 3.5798 no 2_444
H13C H5 2.5984 no 3_455
H13C H23A 3.0177 no 2_444
H13C H23B 3.3888 no 2_444
H13C H39B 2.7164 no 1_445
H13D O40 2.7107 no 3_565
H13D C5 3.4949 no 3_455
H13D C34 3.4805 no 3_565
H13D C38 3.3877 no 3_565
H13D H5 3.1523 no 3_455
H13D H13E 3.1108 no 3_455
H13D H13F 3.4361 no 3_455
H13D H34A 3.4395 no 3_565
H13D H34B 2.8519 no 3_565
H13E O40 3.5923 no 3_565
H13E C13B 3.0330 no 3_455
H13E H13D 3.1108 no 3_455
H13E H13E 2.7830 no 3_455
H13E H13F 2.7045 no 3_455
H13E H34A 3.4022 no 3_565
H13E H34B 3.5483 no 3_565
H13E H41 3.4663 no 1_445
H13F O8 3.5189 no 3_455
H13F O40 3.5559 no 1_445
H13F O41 3.3023 no 1_445
H13F C13B 3.3659 no 3_455
H13F C38 3.2576 no 1_445
H13F C39 3.0790 no 1_445
H13F H5 3.1211 no 3_455
H13F H13D 3.4361 no 3_455
H13F H13E 2.7045 no 3_455
H13F H13F 3.4648 no 3_455
H13F H39B 2.4852 no 1_445
H13F H41 3.4249 no 1_445
H14 F27 2.7342 no 4_454
H14 C44 3.5051 no 4_454
H14 H34A 3.5650 no 3_565
H14 H34B 2.9790 no 3_565
H14 H44B 3.5966 no 4_454
H14 H44C 2.6231 no 4_454
H23A F26 3.3487 no 4_454
H23A C44 3.4579 no 4_454
H23A H1 3.2033 no 3_555
H23A H2 3.5847 no 3_555
H23A H13A 3.2967 no 2_454
H23A H13C 3.0177 no 2_454
H23A H44A 3.5861 no 4_454
H23A H44B 2.8638 no 4_454
H23A H44C 3.4044 no 4_454
H23B F26 3.4459 no 4_454
H23B F27 3.3531 no 3_565
H23B F28 2.9830 no 3_565
H23B C13A 3.5697 no 2_454
H23B H13A 2.8655 no 2_454
H23B H13C 3.3888 no 2_454
H23B H33B 3.1373 no 3_565
H23B H43A 2.9451 no 3_565
H23C F26 2.5928 no 4_454
H23C F27 2.9205 no 4_454
H23C C25 3.2993 no 4_454
H23C C44 3.3385 no 4_454
H23C H43A 3.2172 no 3_565
H23C H44B 2.8695 no 4_454
H23C H44C 2.9371 no 4_454
H24A C43 3.5791 no 2_545
H24A H3 3.1605 no 2_455
H24A H4 2.8993 no 2_455
H24A H32 3.5299 no 3_565
H24A H43B 2.8618 no 2_545
H24A H44C 3.5085 no 2_545
H24B O30 2.2697 no 3_565
H24B N45 3.5581 no 3_565
H24B C4 3.4900 no 2_455
H24B C29 3.0317 no 3_565
H24B C32 3.4433 no 3_565
H24B H4 2.6248 no 2_455
H24B H32 2.6201 no 3_565
H32 C3 3.4390 no 4_554
H32 C4 3.1249 no 4_554
H32 C24 3.4679 no 3_565
H32 H3 3.3839 no 4_554
H32 H4 2.8279 no 4_554
H32 H24A 3.5299 no 3_565
H32 H24B 2.6201 no 3_565
H33A O41 3.2573 no 3_665
H33A O42 2.8498 no .
H33A C39 3.2649 no 3_665
H33A C43 3.5714 no .
H33A H39A 2.5012 no 3_665
H33A H42 2.9188 no .
H33A H43A 3.2270 no .
H33B N20 2.8049 no 3_565
H33B C14 3.5736 no 3_565
H33B C16 3.1816 no 3_565
H33B C17 2.9020 no 3_565
H33B C18 3.2568 no 3_565
H33B C19 3.0353 no 3_565
H33B C23 3.4523 no 3_565
H33B H23B 3.1373 no 3_565
H34A O8 2.7099 no 3_565
H34A N9 2.9928 no 3_565
H34A C11 2.9580 no 3_565
H34A C14 3.0250 no 3_565
H34A C15 3.0717 no 3_565
H34A C16 3.0789 no 3_565
H34A C17 3.0748 no 3_565
H34A H13D 3.4395 no 3_565
H34A H13E 3.4022 no 3_565
H34A H14 3.5650 no 3_565
H34B O42 3.1032 no .
H34B C11 3.2173 no 3_565
H34B C13B 3.5175 no 3_565
H34B C14 2.8870 no 3_565
H34B C17 3.2688 no 3_565
H34B H13B 3.0652 no 3_565
H34B H13D 2.8519 no 3_565
H34B H13E 3.5483 no 3_565
H34B H14 2.9790 no 3_565
H34B H42 2.5867 no .
H34B H43A 3.3224 no .
H35A O40 3.1705 no 3_665
H35A O41 2.8001 no 3_665
H35A O42 2.8489 no 3_665
H35A C38 3.3059 no 3_665
H35A C39 3.1689 no 3_665
H35A H2 3.5034 no 3_555
H35A H39A 2.9405 no 3_665
H35A H41 2.6307 no 3_665
H35A H42 2.7313 no 3_665
H35B O42 3.4234 no 3_665
H35B C2 3.1089 no 3_555
H35B C4 3.2445 no 4_554
H35B C5 3.2172 no 4_554
H35B H2 2.5544 no 3_555
H35B H4 3.4917 no 4_554
H35B H5 3.4318 no 4_554
H35B H42 3.5117 no 3_665
H35B H44A 3.5623 no 3_665
H36A O42 2.6718 no 3_665
H36A C43 3.5623 no 3_665
H36A C44 3.2106 no 3_665
H36A H42 3.2090 no 3_665
H36A H44A 3.1129 no 3_665
H36A H44B 2.6406 no 3_665
H36B O8 2.9168 no 3_565
H36B C2 2.9648 no 4_554
H36B C3 2.8145 no 4_554
H36B C4 3.3551 no 4_554
H36B H2 3.1493 no 4_554
H36B H3 2.9270 no 4_554
H39A F28 3.1308 no 3_665
H39A O42 2.5613 no 3_665
H39A C33 3.4313 no 3_665
H39A H33A 2.5012 no 3_665
H39A H35A 2.9405 no 3_665
H39A H42 3.0436 no 3_665
H39A H44B 3.0108 no 3_665
H39A H45 3.2821 no 3_665
H39B F26 3.0027 no 3_665
H39B F28 3.5255 no 3_665
H39B C12 3.2730 no 1_665
H39B C13A 3.4083 no 1_665
H39B C13B 3.2398 no 1_665
H39B H13C 2.7164 no 1_665
H39B H13F 2.4852 no 1_665
H39B H44B 3.0856 no 3_665
H39B H12A 2.7372 no 1_665
H39B H12B 3.2059 no 1_665
H39B H12C 3.2032 no 1_665
H39B H12D 2.7666 no 1_665
H41 N45 3.2355 no 3_665
H41 C1 2.9014 no 1_665
H41 C2 3.4881 no 1_665
H41 C6 3.1129 no 1_665
H41 C7 3.4756 no 1_665
H41 C10 3.3898 no 1_665
H41 C35 3.4539 no 3_665
H41 H1 2.9205 no 1_665
H41 H10B 2.5854 no 1_665
H41 H13E 3.4663 no 1_665
H41 H13F 3.4249 no 1_665
H41 H35A 2.6307 no 3_665
H41 H42 3.2880 no .
H41 H45 2.6263 no 3_665
H41 H12A 3.1780 no 1_665
H41 H12B 3.2370 no 1_665
H41 H12D 2.8426 no 1_665
H42 O40 2.0021 no .
H42 N37 3.1816 no .
H42 C33 3.5110 no .
H42 C34 3.1595 no .
H42 C35 3.4502 no 3_665
H42 C38 2.6796 no .
H42 H33A 2.9188 no .
H42 H34B 2.5867 no .
H42 H35A 2.7313 no 3_665
H42 H35B 3.5117 no 3_665
H42 H36A 3.2090 no 3_665
H42 H39A 3.0436 no 3_665
H42 H41 3.2880 no .
H43A F26 3.5685 no 2_555
H43A F27 3.5004 no 2_555
H43A F28 2.9136 no .
H43A C23 3.5231 no 3_565
H43A H23B 2.9451 no 3_565
H43A H23C 3.2172 no 3_565
H43A H33A 3.2270 no .
H43A H34B 3.3224 no .
H43B F27 3.1805 no 2_555
H43B O21 3.3387 no 2_555
H43B C3 2.9245 no 1_665
H43B C4 3.1652 no 1_665
H43B H3 2.5711 no 1_665
H43B H4 3.0119 no 1_665
H43B H24A 2.8618 no 2_555
H44A O21 2.8373 no 2_555
H44A C1 3.4941 no 2_555
H44A C6 3.5105 no 2_555
H44A C7 3.4751 no 2_555
H44A H1 3.3479 no 2_555
H44A H3 3.0267 no 1_665
H44A H10A 2.9389 no 2_555
H44A H23A 3.5861 no 4_555
H44A H35B 3.5623 no 3_665
H44A H36A 3.1129 no 3_665
H44B F26 3.3290 no .
H44B F28 3.1258 no .
H44B C23 3.2620 no 4_555
H44B C39 3.5172 no 3_665
H44B H14 3.5966 no 4_555
H44B H23A 2.8638 no 4_555
H44B H23C 2.8695 no 4_555
H44B H36A 2.6406 no 3_665
H44B H39A 3.0108 no 3_665
H44B H39B 3.0856 no 3_665
H44C O21 2.8130 no 2_555
H44C N20 3.4662 no 4_555
H44C C11 3.5446 no 4_555
H44C C14 2.8216 no 4_555
H44C C17 3.1715 no 4_555
H44C C23 3.4237 no 4_555
H44C H10A 3.4052 no 2_555
H44C H13A 3.3896 no 4_555
H44C H14 2.6231 no 4_555
H44C H23A 3.4044 no 4_555
H44C H23C 2.9371 no 4_555
H44C H24A 3.5085 no 2_555
H45 O41 2.2925 no 3_665
H45 C39 3.3585 no 3_665
H45 H1 3.0896 no 3_555
H45 H10B 3.3334 no 3_555
H45 H39A 3.2821 no 3_665
H45 H41 2.6263 no 3_665
H12A F26 2.4696 no 3_555
H12A O22 3.0446 no 3_555
H12A O41 2.7387 no 1_445
H12A C25 3.4636 no 3_555
H12A C39 3.2209 no 1_445
H12A H39B 2.7372 no 1_445
H12A H41 3.1780 no 1_445
H12B O41 3.1784 no 1_445
H12B H39B 3.2059 no 1_445
H12B H41 3.2370 no 1_445
H12C F26 2.7722 no 3_555
H12C H39B 3.2032 no 1_445
H12D F26 2.8953 no 3_555
H12D O22 3.1236 no 3_555
H12D O41 2.5168 no 1_445
H12D C39 3.1338 no 1_445
H12D H39B 2.7666 no 1_445
H12D H41 2.8426 no 1_445

loop_
_geom_hbond_atom_site_label_D
_geom_hbond_atom_site_label_H
_geom_hbond_atom_site_label_A
_geom_hbond_site_symmetry_A
_geom_hbond_distance_DA
_geom_hbond_distance_DH
_geom_hbond_distance_HA
_geom_hbond_angle_DHA
_geom_hbond_publ_flag
O41 H41 O40 . 2.523(4) 0.840 1.984 121.1 no
O42 H42 O40 . 2.826(6) 0.840 2.002 166.6 no
N45 H45 O22 . 2.892(4) 0.880 2.271 127.5 no
N45 H45 O41 3_665 3.042(4) 0.880 2.293 143.0 no

loop_
_geom_torsion_atom_site_label_1
_geom_torsion_atom_site_label_2
_geom_torsion_atom_site_label_3
_geom_torsion_atom_site_label_4
_geom_torsion
_geom_torsion_publ_flag
C18 O22 C24 C25 -172.5(3) no
C24 O22 C18 C16 -58.6(5) no
C24 O22 C18 C19 126.5(4) no
C10 N9 C11 C12 2.7(5) no
C10 N9 C11 C14 -177.5(3) no
C11 N9 C10 C7 -91.5(4) no
C10 N9 C15 O21 -1.2(5) no
C10 N9 C15 C16 178.6(3) no
C15 N9 C10 C7 87.3(4) no
C11 N9 C15 O21 177.6(3) no
C11 N9 C15 C16 -2.6(5) no
C15 N9 C11 C12 -176.0(3) no
C15 N9 C11 C14 3.8(5) no
C17 N20 C19 C18 0.6(4) no
C17 N20 C19 C29 -172.9(3) no
C19 N20 C17 C14 178.8(3) no
C19 N20 C17 C16 -0.1(4) no
C23 N20 C17 C14 -2.5(6) no
C23 N20 C17 C16 178.7(3) no
C23 N20 C19 C18 -178.1(3) no
C23 N20 C19 C29 8.3(5) no
C34 N37 C36 C35 -58.5(4) no
C36 N37 C34 C33 58.9(4) no
C34 N37 C38 O40 3.4(6) no
C34 N37 C38 C39 -177.4(3) no
C38 N37 C34 C33 -123.1(4) no
C36 N37 C38 O40 -178.8(4) no
C36 N37 C38 C39 0.4(6) no
C38 N37 C36 C35 123.6(4) no
C29 N45 C32 C33 130.6(4) no
C29 N45 C32 C35 -105.8(4) no
C32 N45 C29 O30 7.2(6) no
C32 N45 C29 C19 -170.9(3) no
C2 C1 C6 C5 -1.2(5) no
C2 C1 C6 C7 -178.8(3) no
C6 C1 C2 C3 2.2(5) no
C1 C2 C3 C4 -1.5(6) no
C2 C3 C4 C5 -0.2(6) no
C3 C4 C5 C6 1.2(6) no
C4 C5 C6 C1 -0.5(5) no
C4 C5 C6 C7 177.2(3) no
C1 C6 C7 O8 -169.0(3) no
C1 C6 C7 C10 11.1(5) no
C5 C6 C7 O8 13.5(5) no
C5 C6 C7 C10 -166.4(3) no
O8 C7 C10 N9 0.7(5) no
C6 C7 C10 N9 -179.3(3) no
N9 C11 C12 C13A 172.7(3) no
N9 C11 C12 C13B 89.1(5) no
N9 C11 C14 C17 -2.1(5) no
C12 C11 C14 C17 177.7(3) no
C14 C11 C12 C13A -7.0(6) no
C14 C11 C12 C13B -90.6(5) no
C11 C14 C17 N20 -179.1(4) no
C11 C14 C17 C16 -0.4(5) no
O21 C15 C16 C17 179.8(3) no
O21 C15 C16 C18 1.0(7) no
N9 C15 C16 C17 0.0(5) no
N9 C15 C16 C18 -178.8(3) no
C15 C16 C17 N20 -179.6(3) no
C15 C16 C17 C14 1.5(5) no
C15 C16 C18 O22 4.3(7) no
C15 C16 C18 C19 179.8(4) no
C17 C16 C18 O22 -174.7(3) no
C17 C16 C18 C19 0.9(4) no
C18 C16 C17 N20 -0.5(4) no
C18 C16 C17 C14 -179.4(3) no
O22 C18 C19 N20 174.9(3) no
O22 C18 C19 C29 -12.3(6) no
C16 C18 C19 N20 -0.9(4) no
C16 C18 C19 C29 171.8(3) no
N20 C19 C29 O30 15.2(5) no
N20 C19 C29 N45 -166.7(3) no
C18 C19 C29 O30 -156.6(4) no
C18 C19 C29 N45 21.5(6) no
O22 C24 C25 F26 -61.7(4) no
O22 C24 C25 F27 179.5(3) no
O22 C24 C25 F28 59.0(4) no
N45 C32 C33 C34 178.1(3) no
N45 C32 C35 C36 -175.7(3) no
C33 C32 C35 C36 -52.4(4) no
C35 C32 C33 C34 53.6(4) no
C32 C33 C34 N37 -55.7(4) no
C32 C35 C36 N37 53.9(4) no
O40 C38 C39 O41 0.7(5) no
N37 C38 C39 O41 -178.6(4) no
